data_4315281
loop_
_publ_author_name
'\'Alvaro D\'iez'
'Juan Forni\'es'
'Carmen Larraz'
'Elena Lalinde'
'Jos\'e A. L\'opez'
'Antonio Mart\'in'
'M. Teresa Moreno'
'Violeta Sicilia'

_publ_section_title
;
 Structural and Luminescence Studies on \p...\p and Pt...Pt Interactions
 in Mixed Chloro-Isocyanide Cyclometalated Platinum(II) Complexes
;
_journal_name_full 'Inorganic Chemistry'
_journal_page_first 3239
_journal_page_last 3251
_journal_paper_doi 10.1021/ic902094c
_journal_volume 49
_journal_year 2010
_chemical_formula_sum 'C49 H32 Cl4 N4 Pt2'
_chemical_formula_weight 1208.77
_chemical_name_systematic
;
 ?
;
_space_group_IT_number 14
_symmetry_cell_setting monoclinic
_symmetry_space_group_name_Hall '-P 2ybc'
_symmetry_space_group_name_H-M 'P 1 21/c 1'
_atom_sites_solution_hydrogens geom
_atom_sites_solution_primary direct
_atom_sites_solution_secondary difmap
_audit_conform_dict_location ftp://ftp.iucr.org/pub/cif_core.dic
_audit_conform_dict_name cif_core.dic
_audit_conform_dict_version 2.3
_audit_creation_date 2009-11-27T10:00:17-00:00
_audit_creation_method 'WinGX routine CIF_UPDATE'
_cell_angle_alpha 90
_cell_angle_beta 105.974(4)
_cell_angle_gamma 90
_cell_formula_units_Z 4
_cell_length_a 14.447(3)
_cell_length_b 19.398(4)
_cell_length_c 15.120(3)
_cell_measurement_reflns_used 804
_cell_measurement_temperature 100(2)
_cell_measurement_theta_max 24.28
_cell_measurement_theta_min 2.52
_cell_volume 4073.7(14)
_computing_cell_refinement 'Bruker Smart'
_computing_data_collection 'Bruker Smart'
_computing_data_reduction 'Bruker Saint'
_computing_structure_refinement 'SHELXL-97 (Sheldrick, 1997)'
_computing_structure_solution 'SHELXS-97 (Sheldrick, 1990)'
_diffrn_ambient_temperature 100(2)
_diffrn_measured_fraction_theta_full 0.972
_diffrn_measured_fraction_theta_max 0.972
_diffrn_measurement_device_type 'Bruker Smart Apex'
_diffrn_measurement_method omega
_diffrn_radiation_monochromator graphite
_diffrn_radiation_type MoK\a
_diffrn_radiation_wavelength 0.71073
_diffrn_reflns_av_R_equivalents 0.0708
_diffrn_reflns_av_unetI/netI 0.0842
_diffrn_reflns_limit_h_max 17
_diffrn_reflns_limit_h_min -17
_diffrn_reflns_limit_k_max 22
_diffrn_reflns_limit_k_min -22
_diffrn_reflns_limit_l_max 17
_diffrn_reflns_limit_l_min -11
_diffrn_reflns_number 19465
_diffrn_reflns_theta_full 25.02
_diffrn_reflns_theta_max 25.02
_diffrn_reflns_theta_min 1.75
_exptl_absorpt_coefficient_mu 7.166
_exptl_absorpt_correction_T_max 0.3145
_exptl_absorpt_correction_T_min 0.2304
_exptl_absorpt_correction_type multi-scan
_exptl_absorpt_process_details
;
        G. M. Sheldrick,
        SADABS empiricalabsorption program,
        University of Gottingen, 1996
;
_exptl_crystal_colour yellow
_exptl_crystal_density_diffrn 1.971
_exptl_crystal_density_method 'not measured'
_exptl_crystal_description plate
_exptl_crystal_F_000 2312
_exptl_crystal_size_max 0.29
_exptl_crystal_size_mid 0.28
_exptl_crystal_size_min 0.21
_refine_diff_density_max 3.284
_refine_diff_density_min -1.322
_refine_diff_density_rms 0.293
_refine_ls_extinction_method none
_refine_ls_goodness_of_fit_ref 1.019
_refine_ls_hydrogen_treatment constr
_refine_ls_matrix_type full
_refine_ls_number_parameters 526
_refine_ls_number_reflns 6982
_refine_ls_number_restraints 0
_refine_ls_restrained_S_all 1.019
_refine_ls_R_factor_all 0.0855
_refine_ls_R_factor_gt 0.0529
_refine_ls_shift/su_max 0
_refine_ls_shift/su_mean 0
_refine_ls_structure_factor_coef Fsqd
_refine_ls_weighting_details 'calc w=1/[\s^2^(Fo^2^)+(0.0857P)^2^+0.0000P] where P=(Fo^2^+2Fc^2^)/3'
_refine_ls_weighting_scheme calc
_refine_ls_wR_factor_gt 0.1398
_refine_ls_wR_factor_ref 0.1613
_reflns_number_gt 4633
_reflns_number_total 6982
_reflns_threshold_expression >2sigma(I)
_cod_data_source_file ic902094c_si_001_4.cif
_cod_data_source_block '[3]2'
_cod_depositor_comments
;
The following automatic conversions were performed:

'_symmetry_cell_setting' value 'Monoclinic' changed to 'monoclinic'
according to the built-in table from CIF Core dictionary named
'cif_core.dic' version 2.4.1 from 2010-06-29.

Automatic conversion script
Id: cif_fix_values 1646 2011-03-28 12:23:43Z adriana 
;
_cod_original_cell_volume 4073.5(16)
_cod_original_sg_symbol_H-M 'P 21/c'
_cod_database_code 4315281

loop_
_symmetry_equiv_pos_as_xyz
'x, y, z'
'-x, y+1/2, -z+1/2'
'-x, -y, -z'
'x, -y-1/2, z-1/2'

loop_
_atom_site_label
_atom_site_type_symbol
_atom_site_fract_x
_atom_site_fract_y
_atom_site_fract_z
_atom_site_U_iso_or_equiv
_atom_site_adp_type
_atom_site_occupancy
_atom_site_symmetry_multiplicity
_atom_site_calc_flag
_atom_site_refinement_flags
_atom_site_disorder_assembly
_atom_site_disorder_group
C1 C 0.4081(9) 0.1620(6) 0.2506(8) 0.027(3) Uani 1 1 d . . .
H1A H 0.4738 0.1698 0.2823 0.033 Uiso 1 1 calc R . .
C2 C 0.3395(10) 0.2047(6) 0.2705(9) 0.032(3) Uani 1 1 d . . .
H2A H 0.3582 0.2417 0.3127 0.039 Uiso 1 1 calc R . .
C3 C 0.2434(10) 0.1923(7) 0.2275(9) 0.038(3) Uani 1 1 d . . .
H3A H 0.195 0.2185 0.2438 0.045 Uiso 1 1 calc R . .
C4 C 0.2176(9) 0.1413(6) 0.1603(8) 0.027(3) Uani 1 1 d . . .
C5 C 0.1196(9) 0.1251(7) 0.1083(9) 0.033(3) Uani 1 1 d . . .
H5A H 0.0676 0.1506 0.1189 0.04 Uiso 1 1 calc R . .
C6 C 0.1016(9) 0.0742(7) 0.0453(8) 0.030(3) Uani 1 1 d . . .
H6A H 0.037 0.066 0.0105 0.037 Uiso 1 1 calc R . .
C7 C 0.1768(9) 0.0319(6) 0.0290(8) 0.023(3) Uani 1 1 d . . .
C8 C 0.1591(10) -0.0190(6) -0.0398(9) 0.034(3) Uani 1 1 d . . .
H8A H 0.0965 -0.0267 -0.0795 0.041 Uiso 1 1 calc R . .
C9 C 0.2364(10) -0.0569(6) -0.0468(9) 0.032(3) Uani 1 1 d . . .
H9A H 0.225 -0.0924 -0.0917 0.038 Uiso 1 1 calc R . .
C10 C 0.3290(10) -0.0476(6) 0.0058(8) 0.028(3) Uani 1 1 d . . .
H10A H 0.3781 -0.0772 -0.0029 0.034 Uiso 1 1 calc R . .
C11 C 0.3533(8) 0.0049(5) 0.0725(8) 0.0188(17) Uani 1 1 d . . .
C12 C 0.2696(8) 0.0438(6) 0.0800(7) 0.020(3) Uani 1 1 d . . .
C13 C 0.2928(9) 0.0993(6) 0.1478(8) 0.025(3) Uani 1 1 d . . .
C14 C 0.5463(9) -0.0338(6) 0.1156(7) 0.022(3) Uani 1 1 d . . .
C15 C 0.6369(8) -0.1342(6) 0.0725(8) 0.021(3) Uani 1 1 d . . .
C16 C 0.7321(9) -0.1417(6) 0.1146(8) 0.022(3) Uani 1 1 d . . .
H16A H 0.7632 -0.1112 0.1628 0.027 Uiso 1 1 calc R . .
C17 C 0.7860(8) -0.1953(6) 0.0870(7) 0.024(3) Uani 1 1 d . . .
C18 C 0.8865(9) -0.2019(6) 0.1290(8) 0.026(3) Uani 1 1 d . . .
H18A H 0.919 -0.1713 0.1764 0.032 Uiso 1 1 calc R . .
C19 C 0.9362(9) -0.2545(5) 0.0987(9) 0.028(3) Uani 1 1 d . . .
H19A H 1.0028 -0.261 0.128 0.034 Uiso 1 1 calc R . .
C20 C 0.8892(9) -0.2982(6) 0.0250(9) 0.029(3) Uani 1 1 d . . .
H20A H 0.9241 -0.3332 0.0041 0.035 Uiso 1 1 calc R . .
C21 C 0.7928(9) -0.2895(6) -0.0156(7) 0.022(3) Uani 1 1 d . . .
H21A H 0.7616 -0.3187 -0.0653 0.027 Uiso 1 1 calc R . .
C22 C 0.7381(9) -0.2382(6) 0.0140(8) 0.025(3) Uani 1 1 d . . .
C23 C 0.6386(9) -0.2305(6) -0.0248(8) 0.025(3) Uani 1 1 d . . .
H23A H 0.6063 -0.2617 -0.0716 0.03 Uiso 1 1 calc R . .
C24 C 0.5867(9) -0.1800(6) 0.0020(8) 0.026(3) Uani 1 1 d . . .
H24A H 0.5194 -0.1755 -0.0254 0.031 Uiso 1 1 calc R . .
C25 C 0.4178(10) -0.1667(6) 0.1959(7) 0.025(3) Uani 1 1 d . . .
H25A H 0.4847 -0.1745 0.2048 0.03 Uiso 1 1 calc R . .
C26 C 0.3519(12) -0.2089(6) 0.1364(9) 0.041(4) Uani 1 1 d . . .
H26A H 0.3744 -0.2462 0.1073 0.05 Uiso 1 1 calc R . .
C27 C 0.2559(11) -0.1979(7) 0.1190(9) 0.036(3) Uani 1 1 d . . .
H27A H 0.2116 -0.2278 0.0788 0.043 Uiso 1 1 calc R . .
C28 C 0.2223(10) -0.1424(6) 0.1604(8) 0.028(3) Uani 1 1 d . . .
C29 C 0.1248(9) -0.1258(6) 0.1520(9) 0.031(3) Uani 1 1 d . . .
H29A H 0.0755 -0.1523 0.1118 0.038 Uiso 1 1 calc R . .
C30 C 0.0995(9) -0.0726(6) 0.1999(9) 0.034(3) Uani 1 1 d . . .
H30A H 0.0334 -0.0618 0.1902 0.041 Uiso 1 1 calc R . .
C31 C 0.1707(9) -0.0330(6) 0.2644(8) 0.026(3) Uani 1 1 d . . .
C32 C 0.1488(9) 0.0215(7) 0.3187(8) 0.032(3) Uani 1 1 d . . .
H32A H 0.0839 0.0337 0.3138 0.038 Uiso 1 1 calc R . .
C33 C 0.2202(11) 0.0544(7) 0.3756(9) 0.036(3) Uani 1 1 d . . .
H33A H 0.2049 0.0892 0.4135 0.043 Uiso 1 1 calc R . .
C34 C 0.3188(10) 0.0413(6) 0.3838(9) 0.031(3) Uani 1 1 d . . .
H34A H 0.3673 0.0676 0.4253 0.038 Uiso 1 1 calc R . .
C35 C 0.3439(8) -0.0090(6) 0.3322(8) 0.0188(17) Uani 1 1 d . . .
C36 C 0.2682(9) -0.0473(6) 0.2721(8) 0.023(3) Uani 1 1 d . . .
C37 C 0.2935(9) -0.1032(6) 0.2225(7) 0.022(3) Uani 1 1 d . . .
C38 C 0.5415(9) 0.0287(6) 0.4060(8) 0.022(3) Uani 1 1 d . . .
C39 C 0.6358(9) 0.1241(6) 0.5055(7) 0.022(3) Uani 1 1 d . . .
C40 C 0.5922(9) 0.1736(6) 0.5466(8) 0.025(3) Uani 1 1 d . . .
H40A H 0.5245 0.1734 0.5377 0.03 Uiso 1 1 calc R . .
C41 C 0.6484(9) 0.2226(6) 0.6000(8) 0.025(3) Uani 1 1 d . . .
H41A H 0.619 0.2567 0.6282 0.03 Uiso 1 1 calc R . .
C42 C 0.7475(9) 0.2241(6) 0.6143(7) 0.025(3) Uani 1 1 d . . .
C43 C 0.8092(10) 0.2746(6) 0.6685(8) 0.029(3) Uani 1 1 d . . .
H43A H 0.7816 0.3081 0.6994 0.035 Uiso 1 1 calc R . .
C44 C 0.9058(9) 0.2775(7) 0.6783(9) 0.031(3) Uani 1 1 d . . .
H44A H 0.9438 0.3129 0.7141 0.038 Uiso 1 1 calc R . .
C45 C 0.9498(9) 0.2265(7) 0.6341(8) 0.035(3) Uani 1 1 d . . .
H45A H 1.0172 0.2276 0.6414 0.042 Uiso 1 1 calc R . .
C46 C 0.8928(9) 0.1748(7) 0.5797(8) 0.031(3) Uani 1 1 d . . .
H46A H 0.9213 0.1406 0.5507 0.038 Uiso 1 1 calc R . .
C47 C 0.7928(9) 0.1746(6) 0.5691(7) 0.026(3) Uani 1 1 d . . .
C48 C 0.7338(9) 0.1229(6) 0.5138(8) 0.025(3) Uani 1 1 d . . .
H48B H 0.7609 0.0887 0.4835 0.03 Uiso 1 1 calc R . .
C49 C 0.8191(10) 0.0063(7) 0.3194(11) 0.047(4) Uani 1 1 d . . .
H49A H 0.7807 0.0087 0.2542 0.057 Uiso 1 1 calc R . .
H49B H 0.7739 0.0016 0.3578 0.057 Uiso 1 1 calc R . .
N1 N 0.3874(7) 0.1103(4) 0.1895(6) 0.020(2) Uani 1 1 d . . .
N2 N 0.5852(8) -0.0795(5) 0.0969(6) 0.025(2) Uani 1 1 d . . .
N3 N 0.3904(7) -0.1167(5) 0.2399(6) 0.025(2) Uani 1 1 d . . .
N4 N 0.5794(8) 0.0723(5) 0.4513(7) 0.029(3) Uani 1 1 d . . .
Cl1 Cl 0.6188(2) 0.10242(15) 0.2311(2) 0.0276(7) Uani 1 1 d . . .
Cl2 Cl 0.6214(2) -0.10002(16) 0.3293(2) 0.0317(7) Uani 1 1 d . . .
Cl3 Cl 0.8956(3) -0.06697(18) 0.3355(2) 0.0439(9) Uani 1 1 d . . .
Cl4 Cl 0.8862(3) 0.08255(19) 0.3493(3) 0.0462(9) Uani 1 1 d . . .
Pt1 Pt 0.47653(3) 0.03992(2) 0.15152(3) 0.01985(16) Uani 1 1 d . . .
Pt2 Pt 0.47397(3) -0.04391(2) 0.32888(3) 0.02034(16) Uani 1 1 d . . .

loop_
_atom_site_aniso_label
_atom_site_aniso_U_11
_atom_site_aniso_U_22
_atom_site_aniso_U_33
_atom_site_aniso_U_23
_atom_site_aniso_U_13
_atom_site_aniso_U_12
C1 0.022(7) 0.026(6) 0.035(7) -0.007(5) 0.010(6) -0.013(6)
C2 0.037(8) 0.027(7) 0.034(7) -0.005(5) 0.012(6) -0.001(6)
C3 0.039(8) 0.039(8) 0.039(8) -0.002(6) 0.018(7) 0.024(7)
C4 0.024(7) 0.033(7) 0.027(7) 0.007(5) 0.013(6) 0.005(6)
C5 0.019(7) 0.040(8) 0.044(8) 0.012(6) 0.014(6) -0.001(6)
C6 0.021(7) 0.039(7) 0.029(7) 0.003(5) 0.001(6) 0.004(6)
C7 0.020(6) 0.035(7) 0.016(6) -0.003(5) 0.012(5) -0.011(6)
C8 0.038(8) 0.034(7) 0.035(8) 0.006(6) 0.017(7) 0.009(7)
C9 0.036(8) 0.028(7) 0.031(7) 0.006(5) 0.009(6) 0.013(6)
C10 0.037(8) 0.018(6) 0.031(7) -0.002(5) 0.014(6) -0.009(6)
C11 0.015(4) 0.017(4) 0.026(4) 0.009(3) 0.009(4) 0.007(4)
C12 0.015(6) 0.034(7) 0.012(6) 0.006(4) 0.009(5) 0.005(5)
C13 0.027(7) 0.027(6) 0.023(6) 0.014(5) 0.013(6) 0.005(6)
C14 0.020(6) 0.031(7) 0.011(6) 0.000(5) 0.000(5) -0.018(6)
C15 0.010(6) 0.021(6) 0.034(7) 0.007(5) 0.009(5) -0.005(5)
C16 0.028(7) 0.019(6) 0.025(6) -0.001(4) 0.016(6) -0.008(5)
C17 0.019(6) 0.039(7) 0.013(6) 0.007(5) 0.003(5) 0.004(6)
C18 0.028(7) 0.025(6) 0.027(7) -0.006(5) 0.009(6) -0.005(6)
C19 0.019(6) 0.022(7) 0.044(8) 0.007(5) 0.007(6) 0.006(5)
C20 0.023(7) 0.023(6) 0.046(8) -0.002(5) 0.017(6) 0.003(6)
C21 0.032(7) 0.022(6) 0.013(6) -0.004(4) 0.008(5) 0.000(6)
C22 0.029(7) 0.018(6) 0.027(7) 0.002(5) 0.006(6) 0.005(6)
C23 0.020(6) 0.041(7) 0.013(6) 0.007(5) 0.003(5) 0.000(6)
C24 0.020(6) 0.039(7) 0.021(6) 0.006(5) 0.008(5) -0.007(6)
C25 0.034(7) 0.027(6) 0.017(6) 0.003(5) 0.012(6) -0.009(6)
C26 0.073(12) 0.020(7) 0.046(8) -0.005(6) 0.042(8) -0.011(7)
C27 0.041(9) 0.043(8) 0.025(7) -0.006(6) 0.009(7) -0.015(7)
C28 0.036(8) 0.021(6) 0.023(6) -0.002(5) 0.004(6) -0.011(6)
C29 0.030(7) 0.021(6) 0.042(8) -0.002(5) 0.008(6) -0.010(6)
C30 0.018(7) 0.027(7) 0.049(8) 0.007(6) -0.003(6) -0.009(6)
C31 0.020(6) 0.030(7) 0.028(7) 0.008(5) 0.007(6) 0.013(6)
C32 0.021(7) 0.042(8) 0.034(7) -0.003(6) 0.010(6) 0.006(6)
C33 0.045(9) 0.032(7) 0.033(8) -0.006(6) 0.014(7) 0.008(7)
C34 0.032(8) 0.032(7) 0.034(7) 0.002(5) 0.014(6) 0.002(6)
C35 0.015(4) 0.017(4) 0.026(4) 0.009(3) 0.009(4) 0.007(4)
C36 0.023(7) 0.032(7) 0.016(6) 0.007(5) 0.011(5) -0.002(6)
C37 0.020(6) 0.030(7) 0.017(6) 0.001(5) 0.006(5) 0.002(5)
C38 0.020(6) 0.020(6) 0.026(6) 0.002(5) 0.009(5) -0.006(5)
C39 0.023(6) 0.021(6) 0.020(6) 0.009(5) 0.004(5) 0.007(6)
C40 0.025(7) 0.022(6) 0.027(6) 0.005(5) 0.004(6) 0.000(5)
C41 0.025(7) 0.024(6) 0.026(6) 0.004(5) 0.005(6) -0.001(6)
C42 0.033(7) 0.024(6) 0.015(6) 0.004(4) 0.002(5) 0.003(6)
C43 0.046(8) 0.018(6) 0.027(7) 0.005(5) 0.015(6) -0.010(6)
C44 0.022(7) 0.032(7) 0.036(8) -0.003(6) 0.003(6) -0.013(6)
C45 0.021(7) 0.058(9) 0.024(7) 0.001(6) 0.004(6) -0.001(7)
C46 0.024(7) 0.037(7) 0.029(7) 0.004(5) 0.001(6) 0.003(6)
C47 0.027(7) 0.035(7) 0.013(6) 0.004(5) 0.003(5) -0.001(6)
C48 0.024(7) 0.022(6) 0.031(7) -0.008(5) 0.010(6) -0.003(6)
C49 0.027(8) 0.042(9) 0.072(11) 0.006(7) 0.011(8) 0.013(7)
N1 0.024(5) 0.013(5) 0.023(5) 0.004(4) 0.005(4) 0.011(4)
N2 0.033(6) 0.022(5) 0.023(5) 0.000(4) 0.015(5) 0.004(5)
N3 0.028(6) 0.029(6) 0.023(5) -0.007(4) 0.016(5) -0.010(5)
N4 0.025(6) 0.036(6) 0.024(6) 0.000(5) 0.003(5) 0.005(5)
Cl1 0.0235(15) 0.0301(16) 0.0297(16) -0.0015(12) 0.0082(13) -0.0071(14)
Cl2 0.0234(16) 0.0348(17) 0.0375(18) 0.0085(13) 0.0095(14) 0.0074(14)
Cl3 0.037(2) 0.0392(19) 0.051(2) -0.0010(15) 0.0051(18) 0.0079(17)
Cl4 0.037(2) 0.042(2) 0.062(2) -0.0033(17) 0.0189(19) -0.0094(18)
Pt1 0.0188(3) 0.0206(3) 0.0213(3) 0.00185(16) 0.0075(2) 0.0012(2)
Pt2 0.0185(3) 0.0226(3) 0.0197(3) 0.00185(17) 0.0048(2) -0.0011(2)

loop_
_atom_type_symbol
_atom_type_description
_atom_type_scat_dispersion_real
_atom_type_scat_dispersion_imag
_atom_type_scat_source
C C 0.0033 0.0016 'International Tables Vol C Tables 4.2.6.8 and 6.1.1.4'
H H 0 0 'International Tables Vol C Tables 4.2.6.8 and 6.1.1.4'
N N 0.0061 0.0033 'International Tables Vol C Tables 4.2.6.8 and 6.1.1.4'
Cl Cl 0.1484 0.1585 'International Tables Vol C Tables 4.2.6.8 and 6.1.1.4'
Pt Pt -1.7033 8.3905 'International Tables Vol C Tables 4.2.6.8 and 6.1.1.4'

loop_
_geom_angle_atom_site_label_1
_geom_angle_atom_site_label_2
_geom_angle_atom_site_label_3
_geom_angle
_geom_angle_site_symmetry_1
_geom_angle_site_symmetry_3
_geom_angle_publ_flag
N1 C1 C2 124.0(11) . . ?
N1 C1 H1A 118 . . ?
C2 C1 H1A 118 . . ?
C3 C2 C1 118.7(11) . . ?
C3 C2 H2A 120.7 . . ?
C1 C2 H2A 120.7 . . ?
C2 C3 C4 119.9(12) . . ?
C2 C3 H3A 120.1 . . ?
C4 C3 H3A 120.1 . . ?
C3 C4 C13 116.5(12) . . ?
C3 C4 C5 125.0(12) . . ?
C13 C4 C5 118.3(11) . . ?
C6 C5 C4 120.8(13) . . ?
C6 C5 H5A 119.6 . . ?
C4 C5 H5A 119.6 . . ?
C5 C6 C7 122.1(12) . . ?
C5 C6 H6A 118.9 . . ?
C7 C6 H6A 118.9 . . ?
C12 C7 C8 119.0(12) . . ?
C12 C7 C6 118.5(10) . . ?
C8 C7 C6 122.4(11) . . ?
C9 C8 C7 116.7(13) . . ?
C9 C8 H8A 121.6 . . ?
C7 C8 H8A 121.6 . . ?
C8 C9 C10 125.1(13) . . ?
C8 C9 H9A 117.5 . . ?
C10 C9 H9A 117.5 . . ?
C9 C10 C11 121.6(13) . . ?
C9 C10 H10A 119.2 . . ?
C11 C10 H10A 119.2 . . ?
C10 C11 C12 112.4(11) . . ?
C10 C11 Pt1 133.6(9) . . ?
C12 C11 Pt1 113.9(8) . . ?
C7 C12 C11 125.1(11) . . ?
C7 C12 C13 121.2(11) . . ?
C11 C12 C13 113.7(10) . . ?
N1 C13 C4 124.2(11) . . ?
N1 C13 C12 116.7(11) . . ?
C4 C13 C12 118.9(11) . . ?
N2 C14 Pt1 176.4(11) . . ?
C16 C15 N2 120.2(10) . . ?
C16 C15 C24 121.7(11) . . ?
N2 C15 C24 118.1(10) . . ?
C15 C16 C17 120.4(11) . . ?
C15 C16 H16A 119.8 . . ?
C17 C16 H16A 119.8 . . ?
C22 C17 C18 121.3(11) . . ?
C22 C17 C16 118.1(10) . . ?
C18 C17 C16 120.5(11) . . ?
C19 C18 C17 118.4(11) . . ?
C19 C18 H18A 120.8 . . ?
C17 C18 H18A 120.8 . . ?
C18 C19 C20 121.1(11) . . ?
C18 C19 H19A 119.4 . . ?
C20 C19 H19A 119.4 . . ?
C21 C20 C19 119.1(11) . . ?
C21 C20 H20A 120.4 . . ?
C19 C20 H20A 120.4 . . ?
C20 C21 C22 122.1(11) . . ?
C20 C21 H21A 118.9 . . ?
C22 C21 H21A 118.9 . . ?
C23 C22 C17 119.5(11) . . ?
C23 C22 C21 122.6(11) . . ?
C17 C22 C21 117.9(11) . . ?
C24 C23 C22 122.5(11) . . ?
C24 C23 H23A 118.8 . . ?
C22 C23 H23A 118.8 . . ?
C23 C24 C15 117.6(11) . . ?
C23 C24 H24A 121.2 . . ?
C15 C24 H24A 121.2 . . ?
N3 C25 C26 121.5(13) . . ?
N3 C25 H25A 119.2 . . ?
C26 C25 H25A 119.2 . . ?
C27 C26 C25 121.2(13) . . ?
C27 C26 H26A 119.4 . . ?
C25 C26 H26A 119.4 . . ?
C26 C27 C28 119.8(13) . . ?
C26 C27 H27A 120.1 . . ?
C28 C27 H27A 120.1 . . ?
C27 C28 C37 115.7(12) . . ?
C27 C28 C29 126.5(12) . . ?
C37 C28 C29 117.6(11) . . ?
C30 C29 C28 121.9(12) . . ?
C30 C29 H29A 119 . . ?
C28 C29 H29A 119 . . ?
C29 C30 C31 121.3(12) . . ?
C29 C30 H30A 119.3 . . ?
C31 C30 H30A 119.3 . . ?
C36 C31 C32 118.3(12) . . ?
C36 C31 C30 117.7(11) . . ?
C32 C31 C30 124.0(12) . . ?
C33 C32 C31 118.7(13) . . ?
C33 C32 H32A 120.7 . . ?
C31 C32 H32A 120.7 . . ?
C32 C33 C34 123.9(13) . . ?
C32 C33 H33A 118 . . ?
C34 C33 H33A 118 . . ?
C35 C34 C33 119.9(13) . . ?
C35 C34 H34A 120 . . ?
C33 C34 H34A 120 . . ?
C34 C35 C36 117.5(11) . . ?
C34 C35 Pt2 130.9(10) . . ?
C36 C35 Pt2 111.6(8) . . ?
C31 C36 C37 120.2(11) . . ?
C31 C36 C35 121.7(11) . . ?
C37 C36 C35 118.1(11) . . ?
N3 C37 C28 122.8(11) . . ?
N3 C37 C36 116.1(11) . . ?
C28 C37 C36 121.1(11) . . ?
N4 C38 Pt2 178.4(12) . . ?
C40 C39 C48 123.4(11) . . ?
C40 C39 N4 119.6(11) . . ?
C48 C39 N4 117.0(11) . . ?
C41 C40 C39 118.6(12) . . ?
C41 C40 H40A 120.7 . . ?
C39 C40 H40A 120.7 . . ?
C40 C41 C42 121.9(12) . . ?
C40 C41 H41A 119 . . ?
C42 C41 H41A 119 . . ?
C41 C42 C43 124.1(12) . . ?
C41 C42 C47 119.8(11) . . ?
C43 C42 C47 116.0(12) . . ?
C44 C43 C42 123.5(13) . . ?
C44 C43 H43A 118.3 . . ?
C42 C43 H43A 118.3 . . ?
C43 C44 C45 119.4(12) . . ?
C43 C44 H44A 120.3 . . ?
C45 C44 H44A 120.3 . . ?
C46 C45 C44 119.9(12) . . ?
C46 C45 H45A 120 . . ?
C44 C45 H45A 120 . . ?
C47 C46 C45 119.0(13) . . ?
C47 C46 H46A 120.5 . . ?
C45 C46 H46A 120.5 . . ?
C46 C47 C48 119.8(12) . . ?
C46 C47 C42 122.1(12) . . ?
C48 C47 C42 118.1(11) . . ?
C39 C48 C47 118.1(11) . . ?
C39 C48 H48B 120.9 . . ?
C47 C48 H48B 120.9 . . ?
Cl4 C49 Cl3 111.1(8) . . ?
Cl4 C49 H49A 109.4 . . ?
Cl3 C49 H49A 109.4 . . ?
Cl4 C49 H49B 109.4 . . ?
Cl3 C49 H49B 109.4 . . ?
H49A C49 H49B 108 . . ?
C1 N1 C13 116.4(10) . . ?
C1 N1 Pt1 130.4(8) . . ?
C13 N1 Pt1 113.1(7) . . ?
C14 N2 C15 177.2(12) . . ?
C25 N3 C37 118.8(10) . . ?
C25 N3 Pt2 129.1(9) . . ?
C37 N3 Pt2 111.8(8) . . ?
C38 N4 C39 173.7(13) . . ?
C14 Pt1 C11 91.6(4) . . ?
C14 Pt1 N1 172.6(4) . . ?
C11 Pt1 N1 82.4(4) . . ?
C14 Pt1 Cl1 94.3(3) . . ?
C11 Pt1 Cl1 169.1(3) . . ?
N1 Pt1 Cl1 92.3(3) . . ?
C14 Pt1 Pt2 89.2(3) . . ?
C11 Pt1 Pt2 96.8(3) . . ?
N1 Pt1 Pt2 87.1(2) . . ?
Cl1 Pt1 Pt2 92.46(7) . . ?
C38 Pt2 C35 93.4(5) . . ?
C38 Pt2 N3 174.8(5) . . ?
C35 Pt2 N3 82.3(4) . . ?
C38 Pt2 Cl2 91.7(4) . . ?
C35 Pt2 Cl2 172.4(3) . . ?
N3 Pt2 Cl2 92.9(3) . . ?
C38 Pt2 Pt1 90.9(3) . . ?
C35 Pt2 Pt1 94.5(3) . . ?
N3 Pt2 Pt1 86.6(3) . . ?
Cl2 Pt2 Pt1 91.03(8) . . ?

loop_
_geom_bond_atom_site_label_1
_geom_bond_atom_site_label_2
_geom_bond_distance
_geom_bond_site_symmetry_2
_geom_bond_publ_flag
C1 N1 1.340(14) . ?
C1 C2 1.386(17) . ?
C1 H1A 0.95 . ?
C2 C3 1.383(19) . ?
C2 H2A 0.95 . ?
C3 C4 1.394(17) . ?
C3 H3A 0.95 . ?
C4 C13 1.411(17) . ?
C4 C5 1.452(17) . ?
C5 C6 1.347(18) . ?
C5 H5A 0.95 . ?
C6 C7 1.435(17) . ?
C6 H6A 0.95 . ?
C7 C12 1.370(16) . ?
C7 C8 1.407(16) . ?
C8 C9 1.365(18) . ?
C8 H8A 0.95 . ?
C9 C10 1.367(18) . ?
C9 H9A 0.95 . ?
C10 C11 1.408(15) . ?
C10 H10A 0.95 . ?
C11 C12 1.456(15) . ?
C11 Pt1 1.972(11) . ?
C12 C13 1.461(16) . ?
C13 N1 1.355(15) . ?
C14 N2 1.127(15) . ?
C14 Pt1 1.913(14) . ?
C15 C16 1.356(16) . ?
C15 N2 1.403(15) . ?
C15 C24 1.423(15) . ?
C16 C17 1.427(16) . ?
C16 H16A 0.95 . ?
C17 C22 1.404(16) . ?
C17 C18 1.422(16) . ?
C18 C19 1.395(16) . ?
C18 H18A 0.95 . ?
C19 C20 1.417(16) . ?
C19 H19A 0.95 . ?
C20 C21 1.370(16) . ?
C20 H20A 0.95 . ?
C21 C22 1.418(16) . ?
C21 H21A 0.95 . ?
C22 C23 1.403(16) . ?
C23 C24 1.361(17) . ?
C23 H23A 0.95 . ?
C24 H24A 0.95 . ?
C25 N3 1.298(15) . ?
C25 C26 1.383(18) . ?
C25 H25A 0.95 . ?
C26 C27 1.36(2) . ?
C26 H26A 0.95 . ?
C27 C28 1.397(18) . ?
C27 H27A 0.95 . ?
C28 C37 1.409(16) . ?
C28 C29 1.416(18) . ?
C29 C30 1.366(18) . ?
C29 H29A 0.95 . ?
C30 C31 1.432(17) . ?
C30 H30A 0.95 . ?
C31 C36 1.408(17) . ?
C31 C32 1.425(17) . ?
C32 C33 1.312(18) . ?
C32 H32A 0.95 . ?
C33 C34 1.42(2) . ?
C33 H33A 0.95 . ?
C34 C35 1.358(17) . ?
C34 H34A 0.95 . ?
C35 C36 1.423(16) . ?
C35 Pt2 2.011(11) . ?
C36 C37 1.423(16) . ?
C37 N3 1.377(15) . ?
C38 N4 1.130(14) . ?
C38 Pt2 1.915(11) . ?
C39 C40 1.385(16) . ?
C39 C48 1.387(16) . ?
C39 N4 1.407(15) . ?
C40 C41 1.361(16) . ?
C40 H40A 0.95 . ?
C41 C42 1.387(17) . ?
C41 H41A 0.95 . ?
C42 C43 1.422(16) . ?
C42 C47 1.437(17) . ?
C43 C44 1.364(18) . ?
C43 H43A 0.95 . ?
C44 C45 1.436(19) . ?
C44 H44A 0.95 . ?
C45 C46 1.409(17) . ?
C45 H45A 0.95 . ?
C46 C47 1.408(18) . ?
C46 H46A 0.95 . ?
C47 C48 1.428(16) . ?
C48 H48B 0.95 . ?
C49 Cl4 1.759(15) . ?
C49 Cl3 1.775(14) . ?
C49 H49A 0.99 . ?
C49 H49B 0.99 . ?
N1 Pt1 2.064(9) . ?
N3 Pt2 2.090(9) . ?
Cl1 Pt1 2.405(3) . ?
Cl2 Pt2 2.391(3) . ?
Pt1 Pt2 3.1451(8) . ?
